data_7049453
loop_
_publ_author_name
'Seki, Tomohiro'
'Kashiyama, Kentaro'
'Ito, Hajime'

_publ_section_title
;
 Luminescent mechanochromism of gold N-heterocyclic carbene complexes with
 hypso- and bathochromic spectral shifts.
;
_journal_issue 21
_journal_name_full 'Dalton transactions (Cambridge, England : 2003)'
_journal_page_first 7105
_journal_page_last 7109
_journal_paper_doi 10.1039/c9dt00566h
_journal_volume 48
_journal_year 2019
_chemical_formula_moiety 'C25 H25 Au N2, 0.5(C H2 Cl2)'
_chemical_formula_sum 'C25.5 H25 Au Cl N2'
_chemical_formula_weight 591.89
_space_group_crystal_system orthorhombic
_space_group_IT_number 62
_space_group_name_Hall '-P 2ac 2n'
_space_group_name_H-M_alt 'P n m a'
_symmetry_space_group_name_Hall '-P 2ac 2n'
_symmetry_space_group_name_H-M 'P n m a'
_atom_sites_solution_hydrogens geom
_atom_sites_solution_primary dual
_audit_creation_date 2018-11-20
_audit_creation_method
;
Olex2 1.2
(compiled 2018.05.29 svn.r3508 for OlexSys, GUI svn.r5506)
;
_audit_update_record
;
2019-02-04 deposited with the CCDC.    2019-03-21 downloaded from the CCDC.
;
_cell_angle_alpha 90
_cell_angle_beta 90
_cell_angle_gamma 90
_cell_formula_units_Z 4
_cell_length_a 20.537(2)
_cell_length_b 10.2462(6)
_cell_length_c 11.5862(10)
_cell_measurement_reflns_used 4866
_cell_measurement_temperature 93
_cell_measurement_theta_max 28.6710
_cell_measurement_theta_min 2.6670
_cell_volume 2438.0(3)
_computing_cell_refinement 'CrysAlisPro 1.171.40.11a (Rigaku OD, 2018)'
_computing_data_collection 'CrysAlisPro 1.171.40.11a (Rigaku OD, 2018)'
_computing_data_reduction 'CrysAlisPro 1.171.40.11a (Rigaku OD, 2018)'
_computing_molecular_graphics 'Olex2 (Dolomanov et al., 2009)'
_computing_publication_material 'Olex2 (Dolomanov et al., 2009)'
_computing_structure_refinement 'ShelXL (Sheldrick, 2015)'
_computing_structure_solution 'ShelXT (Sheldrick, 2015)'
_diffrn_ambient_temperature 93
_diffrn_detector 'PLATUS 200K area detector'
_diffrn_detector_area_resol_mean 5.811
_diffrn_detector_type 'HPC area detector'
_diffrn_measured_fraction_theta_full 0.996
_diffrn_measured_fraction_theta_max 0.877
_diffrn_measurement_details
;
List of Runs (angles in degrees, time in seconds):

  # Type    Start    End  Width  t~exp~   \w     \q     \k     \f   Frames
#--------------------------------------------------------------------------
  1  \w    -32.00  -7.00   0.50    2.53    --   -7.30  17.00 107.00   50
  2  \w      7.00  80.00   0.50    2.53    --   -7.30  57.00 150.00  146
  3  \w    -96.00 -18.00   0.50    2.53    --   -7.30  57.00 150.00  156
;
_diffrn_measurement_device 'four-circle diffractometer'
_diffrn_measurement_device_type 'Rigaku XtaLAB P200'
_diffrn_measurement_method '\w scans'
_diffrn_orient_matrix_type 'CrysAlisPro convention (1999,Acta A55,543-557)'
_diffrn_orient_matrix_UB_11 0.0045181000
_diffrn_orient_matrix_UB_12 -0.0189233000
_diffrn_orient_matrix_UB_13 -0.0584373000
_diffrn_orient_matrix_UB_21 -0.0341692000
_diffrn_orient_matrix_UB_22 -0.0058084000
_diffrn_orient_matrix_UB_23 -0.0068003000
_diffrn_orient_matrix_UB_31 -0.0017904000
_diffrn_orient_matrix_UB_32 0.0662388000
_diffrn_orient_matrix_UB_33 -0.0173630000
_diffrn_radiation_monochromator 'multi-layer mirror optics'
_diffrn_radiation_probe x-ray
_diffrn_radiation_type MoK\a
_diffrn_radiation_wavelength 0.71073
_diffrn_reflns_av_R_equivalents 0.0824
_diffrn_reflns_av_unetI/netI 0.0548
_diffrn_reflns_Laue_measured_fraction_full 0.996
_diffrn_reflns_Laue_measured_fraction_max 0.877
_diffrn_reflns_limit_h_max 24
_diffrn_reflns_limit_h_min -27
_diffrn_reflns_limit_k_max 13
_diffrn_reflns_limit_k_min -13
_diffrn_reflns_limit_l_max 15
_diffrn_reflns_limit_l_min -12
_diffrn_reflns_number 12004
_diffrn_reflns_point_group_measured_fraction_full 0.996
_diffrn_reflns_point_group_measured_fraction_max 0.877
_diffrn_reflns_theta_full 25.242
_diffrn_reflns_theta_max 29.214
_diffrn_reflns_theta_min 1.983
_diffrn_source 'rotating anode X-ray generator'
_diffrn_source_type micromax007
_exptl_absorpt_coefficient_mu 6.157
_exptl_absorpt_correction_T_max 1.00000
_exptl_absorpt_correction_T_min 0.13621
_exptl_absorpt_correction_type multi-scan
_exptl_absorpt_process_details
;
CrysAlisPro 1.171.40.11a (Rigaku Oxford Diffraction, 2018)
Empirical absorption correction using spherical harmonics,
 implemented in SCALE3 ABSPACK scaling algorithm.
;
_exptl_crystal_colour colourless
_exptl_crystal_colour_primary colourless
_exptl_crystal_density_diffrn 1.613
_exptl_crystal_description plate
_exptl_crystal_F_000 1152
_exptl_crystal_size_max 0.369
_exptl_crystal_size_mid 0.194
_exptl_crystal_size_min 0.072
_refine_diff_density_max 2.393
_refine_diff_density_min -3.009
_refine_diff_density_rms 0.253
_refine_ls_extinction_method none
_refine_ls_goodness_of_fit_ref 1.115
_refine_ls_hydrogen_treatment constr
_refine_ls_matrix_type full
_refine_ls_number_parameters 198
_refine_ls_number_reflns 3049
_refine_ls_number_restraints 100
_refine_ls_restrained_S_all 1.101
_refine_ls_R_factor_all 0.1040
_refine_ls_R_factor_gt 0.0848
_refine_ls_shift/su_max 0.004
_refine_ls_shift/su_mean 0.000
_refine_ls_structure_factor_coef Fsqd
_refine_ls_weighting_details 'w=1/[\s^2^(Fo^2^)+(0.0914P)^2^+48.8596P] where P=(Fo^2^+2Fc^2^)/3'
_refine_ls_weighting_scheme calc
_refine_ls_wR_factor_gt 0.2233
_refine_ls_wR_factor_ref 0.2402
_reflns_Friedel_coverage 0.000
_reflns_number_gt 2340
_reflns_number_total 3049
_reflns_threshold_expression 'I > 2\s(I)'
_cod_data_source_file c9dt00566h2.cif
_cod_data_source_block ksy-325-1_twin1_hklf4
_cod_depositor_comments 'Adding full bibliography for 7049453.cif.'
_cod_original_formula_sum 'C25.50 H25 Au Cl N2'
_cod_database_code 7049453
_shelx_shelxl_version_number 2018/1
_chemical_oxdiff_formula 'C H Au N'
_shelx_space_group_comment
;
The symmetry employed for this shelxl refinement is uniquely defined
by the following loop, which should always be used as a source of
symmetry information in preference to the above space-group names.
They are only intended as comments.
;
_shelx_estimated_absorpt_t_max 0.666
_shelx_estimated_absorpt_t_min 0.210
_olex2_refinement_description
;
1. Fixed Uiso
 At 1.2 times of:
  All C(H) groups, All C(H,H) groups
 At 1.5 times of:
  All C(H,H,H) groups
2. Restrained distances
 C19-C12
 2.42 with sigma of 0.04
 C18-C17
 2.42 with sigma of 0.04
 C12-C16
 2.42 with sigma of 0.04
 C16-C19
 2.42 with sigma of 0.04
 C15-C18
 2.42 with sigma of 0.04
 C17-C15
 2.42 with sigma of 0.04
3. Restrained planarity
 C15, C17, C18, C16, C19, C12
 with sigma of 0.01
4. Uiso/Uaniso restraints and constraints
C20 \\sim Cl1 \\sim Cl2: within 2A with sigma of 0.04 and sigma for terminal
atoms of 0.08
C15 \\sim C16 \\sim C17 \\sim C12 \\sim C18 \\sim C19: within 2A with sigma of
0.04 and sigma for terminal atoms of 0.08
5. Rigid body (RIGU) restrains
 C20, Cl1, Cl2
 with sigma for 1-2 distances of 0.004 and sigma for 1-3 distances of 0.004
 C18, C12, C17, C16, C15, C19
 with sigma for 1-2 distances of 0.004 and sigma for 1-3 distances of 0.004
6. Others
 Fixed Sof: C17(0.25) H17(0.25) C16(0.25) H16(0.25) H15(0.25) H15A(0.25)
 C19(0.25) H19(0.25) C18(0.25) H18(0.25) C13(0.5) H13(0.5) C14(0.5) H14(0.5)
 Cl1(0.25) Cl2(0.25) C20(0.25) H20A(0.25) H20B(0.25)
7.a Free rotating group:
 Cl1(Cl2,C20)
7.b Ternary CH refined with riding coordinates:
 C7(H7)
7.c Secondary CH2 refined with riding coordinates:
 C20(H20A,H20B)
7.d Aromatic/amide H refined with riding coordinates:
 C3(H3), C5(H5), C6(H6), C17(H17), C16(H16), C15(H15), C15(H15A), C19(H19),
 C18(H18), C13(H13), C14(H14)
7.e Idealised Me refined as rotating group:
 C9(H9A,H9B,H9C), C8(H8A,H8B,H8C)
;
_olex2_submission_special_instructions 'No special instructions were received'
_oxdiff_exptl_absorpt_empirical_details
;
Empirical correction (ABSPACK) includes:
- Absorption correction using spherical harmonics
- Frame scaling
;
_oxdiff_exptl_absorpt_empirical_full_max 3.129
_oxdiff_exptl_absorpt_empirical_full_min 0.387
_oxdiff_twin_integration_method simultaneous
_oxdiff_twin_items 2
_twin_special_details
;
Component 2 rotated by -179.8861\% 
 around [1.00 -0.04 -0.01] (reciprocal) or [0.99 -0.17 -0.04] (direct)
;

loop_
_space_group_symop_operation_xyz
'x, y, z'
'-x+1/2, -y, z+1/2'
'-x, y+1/2, -z'
'x+1/2, -y+1/2, -z+1/2'
'-x, -y, -z'
'x-1/2, y, -z-1/2'
'x, -y-1/2, z'
'-x-1/2, y-1/2, z-1/2'

loop_
_atom_site_label
_atom_site_type_symbol
_atom_site_fract_x
_atom_site_fract_y
_atom_site_fract_z
_atom_site_U_iso_or_equiv
_atom_site_adp_type
_atom_site_occupancy
_atom_site_site_symmetry_order
_atom_site_calc_flag
_atom_site_refinement_flags_posn
_atom_site_refinement_flags_adp
_atom_site_refinement_flags_occupancy
_atom_site_disorder_assembly
_atom_site_disorder_group
Au1 Au 0.67251(4) 0.750000 0.55019(7) 0.0520(3) Uani 1 2 d S T P . .
N1 N 0.7564(6) 0.6440(11) 0.3623(10) 0.057(3) Uani 1 1 d . . . . .
C4 C 0.8760(6) 0.6814(13) 0.1150(13) 0.054(3) Uani 1 1 d . . . . .
C10 C 0.6127(11) 0.750000 0.6822(18) 0.056(5) Uani 1 2 d S T P . .
C3 C 0.8390(6) 0.6108(13) 0.1960(14) 0.056(4) Uani 1 1 d . . . . .
H3 H 0.840073 0.518162 0.197778 0.067 Uiso 1 1 calc R . . . .
C2 C 0.8013(7) 0.6803(12) 0.2725(12) 0.051(3) Uani 1 1 d . . . . .
C11 C 0.5741(12) 0.750000 0.7605(18) 0.060(5) Uani 1 2 d S T P A .
C5 C 0.9170(7) 0.6145(16) 0.0366(16) 0.072(5) Uani 1 1 d . . . . .
H5 H 0.918472 0.521843 0.037181 0.086 Uiso 1 1 calc R . . . .
C6 C 0.9540(8) 0.6820(19) -0.0391(19) 0.090(6) Uani 1 1 d . . . . .
H6 H 0.980391 0.636231 -0.092947 0.108 Uiso 1 1 calc R . . . .
C12 C 0.5236(15) 0.750000 0.847(2) 0.086(7) Uani 1 2 d DS TU P . .
C17 C 0.451(3) 0.799(4) 0.814(4) 0.108(14) Uani 0.25 1 d D U . A -2
H17 H 0.443972 0.826551 0.736542 0.130 Uiso 0.25 1 calc R . . A -2
C16 C 0.409(2) 0.802(4) 0.876(6) 0.126(15) Uani 0.25 1 d D U . A -2
H16 H 0.366887 0.830499 0.854579 0.151 Uiso 0.25 1 calc R . . A -2
C15 C 0.4271(19) 0.750000 1.011(3) 0.125(11) Uani 1 2 d DS TU P . .
H15 H 0.392954 0.750829 1.066407 0.150 Uiso 0.25 1 calc R . . A -2
H15A H 0.397468 0.750002 1.074068 0.150 Uiso 0.5 2 calc RS T P A 1
C19 C 0.470(3) 0.719(3) 1.037(4) 0.115(14) Uani 0.25 1 d D U . A -2
H19 H 0.475666 0.692071 1.114975 0.137 Uiso 0.25 1 calc R . . A -2
C18 C 0.534(2) 0.714(3) 0.947(4) 0.095(13) Uani 0.25 1 d D U . A -2
H18 H 0.575291 0.684144 0.971539 0.114 Uiso 0.25 1 calc R . . A -2
C1 C 0.7331(10) 0.750000 0.4139(16) 0.045(4) Uani 1 2 d S T P . .
C7 C 0.7396(11) 0.5103(15) 0.3965(18) 0.090(7) Uani 1 1 d . . . . .
H7 H 0.705549 0.518375 0.457712 0.108 Uiso 1 1 calc R . . . .
C9 C 0.7986(15) 0.445(2) 0.454(2) 0.119(10) Uani 1 1 d . . . . .
H9A H 0.830935 0.422664 0.395475 0.179 Uiso 1 1 calc GR . . . .
H9B H 0.784481 0.365939 0.494379 0.179 Uiso 1 1 calc GR . . . .
H9C H 0.817959 0.505855 0.510091 0.179 Uiso 1 1 calc GR . . . .
C8 C 0.7070(12) 0.435(2) 0.294(2) 0.116(9) Uani 1 1 d . . . . .
H8A H 0.691221 0.498326 0.236780 0.173 Uiso 1 1 calc GR . . . .
H8B H 0.670240 0.383957 0.323183 0.173 Uiso 1 1 calc GR . . . .
H8C H 0.738912 0.377198 0.258177 0.173 Uiso 1 1 calc GR . . . .
C13 C 0.5022(19) 0.636(3) 0.881(3) 0.082(11) Uani 0.5 1 d . . . A 1
H13 H 0.520558 0.556974 0.851841 0.098 Uiso 0.5 1 calc R . . A 1
C14 C 0.451(2) 0.634(5) 0.961(4) 0.105(16) Uani 0.5 1 d . . . A 1
H14 H 0.431599 0.553107 0.981644 0.127 Uiso 0.5 1 calc R . . A 1
Cl1 Cl 0.6170(11) 0.807(2) 0.184(2) 0.116(8) Uani 0.25 1 d . U . B -1
Cl2 Cl 0.5409(10) 0.578(2) 0.253(3) 0.174(15) Uani 0.25 1 d G U . B -1
C20 C 0.549(2) 0.748(3) 0.262(6) 0.16(2) Uani 0.25 1 d G U . B -1
H20A H 0.553882 0.773421 0.343901 0.188 Uiso 0.25 1 calc R . . B -1
H20B H 0.509354 0.790018 0.231566 0.188 Uiso 0.25 1 calc R . . B -1

loop_
_atom_site_aniso_label
_atom_site_aniso_U_11
_atom_site_aniso_U_22
_atom_site_aniso_U_33
_atom_site_aniso_U_23
_atom_site_aniso_U_13
_atom_site_aniso_U_12
Au1 0.0739(6) 0.0299(4) 0.0524(5) 0.000 -0.0045(4) 0.000
N1 0.072(7) 0.038(6) 0.061(7) -0.005(5) 0.003(6) -0.007(5)
C4 0.038(6) 0.046(7) 0.078(9) -0.009(7) -0.005(6) -0.006(6)
C10 0.077(14) 0.036(9) 0.053(11) 0.000 -0.018(11) 0.000
C3 0.056(8) 0.030(6) 0.083(10) -0.010(6) -0.003(7) -0.004(6)
C2 0.058(7) 0.033(6) 0.062(8) -0.002(6) -0.002(6) -0.006(6)
C11 0.082(15) 0.048(11) 0.050(11) 0.000 -0.005(11) 0.000
C5 0.046(7) 0.047(8) 0.123(15) -0.019(9) 0.021(8) -0.013(6)
C6 0.047(8) 0.074(11) 0.148(19) -0.013(12) 0.037(10) -0.007(8)
C12 0.112(17) 0.095(18) 0.051(11) 0.000 0.021(12) 0.000
C17 0.11(2) 0.11(3) 0.10(2) 0.01(2) 0.026(17) 0.01(2)
C16 0.13(2) 0.13(4) 0.12(2) 0.00(2) 0.04(2) 0.01(2)
C15 0.13(2) 0.14(3) 0.108(18) 0.000 0.055(18) 0.000
C19 0.12(2) 0.12(3) 0.11(2) 0.04(2) 0.065(18) -0.026(15)
C18 0.10(2) 0.11(3) 0.065(15) 0.032(17) 0.033(15) -0.03(2)
C1 0.058(11) 0.026(7) 0.053(10) 0.000 -0.007(8) 0.000
C7 0.135(17) 0.028(7) 0.107(14) -0.017(8) 0.049(13) -0.016(9)
C9 0.19(3) 0.050(10) 0.122(19) 0.035(12) 0.048(18) 0.036(14)
C8 0.120(17) 0.058(11) 0.17(2) -0.041(13) 0.052(17) -0.021(12)
C13 0.11(3) 0.054(19) 0.09(2) 0.019(18) 0.04(2) 0.015(19)
C14 0.13(4) 0.09(3) 0.10(3) -0.01(2) 0.06(3) -0.02(3)
Cl1 0.123(16) 0.102(15) 0.122(17) 0.019(12) -0.036(14) 0.032(12)
Cl2 0.105(15) 0.19(2) 0.23(3) 0.16(2) 0.092(18) 0.081(15)
C20 0.07(3) 0.19(5) 0.22(5) 0.08(5) 0.04(4) 0.03(4)

loop_
_atom_type_symbol
_atom_type_description
_atom_type_scat_dispersion_real
_atom_type_scat_dispersion_imag
_atom_type_scat_source
C C 0.0033 0.0016 'International Tables Vol C Tables 4.2.6.8 and 6.1.1.4'
H H 0.0000 0.0000 'International Tables Vol C Tables 4.2.6.8 and 6.1.1.4'
Au Au -2.0133 8.8022 'International Tables Vol C Tables 4.2.6.8 and 6.1.1.4'
Cl Cl 0.1484 0.1585 'International Tables Vol C Tables 4.2.6.8 and 6.1.1.4'
N N 0.0061 0.0033 'International Tables Vol C Tables 4.2.6.8 and 6.1.1.4'

loop_
_geom_angle_atom_site_label_1
_geom_angle_atom_site_label_2
_geom_angle_atom_site_label_3
_geom_angle
_geom_angle_site_symmetry_1
_geom_angle_site_symmetry_3
C10 Au1 C1 179.5(8) . .
C2 N1 C7 125.9(12) . .
C1 N1 C2 110.2(12) . .
C1 N1 C7 123.9(13) . .
C4 C4 C3 120.9(8) 7_575 .
C4 C4 C5 119.0(9) 7_575 .
C3 C4 C5 120.0(13) . .
C11 C10 Au1 177.6(19) . .
C2 C3 C4 117.9(12) . .
C3 C2 N1 133.8(12) . .
C3 C2 C2 121.2(8) . 7_575
C2 C2 N1 105.0(7) 7_575 .
C10 C11 C12 175(2) . .
C6 C5 C4 120.2(16) . .
C5 C6 C6 120.8(11) . 7_575
C11 C12 C17 119(3) . .
C18 C12 C11 122(3) . .
C18 C12 C17 118(3) . .
C13 C12 C11 116.5(18) 7_575 .
C13 C12 C11 116.5(18) . .
C13 C12 C13 127(4) 7_575 .
C16 C17 C12 124(5) . .
C17 C16 C15 115(4) . .
C19 C15 C16 125(4) . .
C19 C15 C14 95(3) . 7_575
C14 C15 C14 115(4) . 7_575
C15 C19 C18 121(4) . .
C12 C18 C19 116(4) . .
N1 C1 Au1 125.2(9) . .
N1 C1 Au1 125.2(9) 7_575 .
N1 C1 N1 109.6(17) . 7_575
N1 C7 C9 109.7(17) . .
N1 C7 C8 110.7(17) . .
C9 C7 C8 117.2(17) . .
C12 C13 C14 117(3) . .
C13 C14 C15 122(4) . .
Cl2 C20 Cl1 112.9 . .

loop_
_geom_bond_atom_site_label_1
_geom_bond_atom_site_label_2
_geom_bond_distance
_geom_bond_site_symmetry_2
Au1 C10 1.96(2) .
Au1 C1 2.01(2) .
N1 C2 1.439(18) .
N1 C1 1.329(16) .
N1 C7 1.467(19) .
C4 C4 1.41(3) 7_575
C4 C3 1.41(2) .
C4 C5 1.42(2) .
C10 C11 1.20(3) .
C3 C2 1.38(2) .
C2 C2 1.43(2) 7_575
C11 C12 1.45(3) .
C5 C6 1.35(2) .
C6 C6 1.39(4) 7_575
C12 C17 1.61(6) .
C12 C18 1.23(5) .
C12 C13 1.31(4) .
C12 C13 1.31(4) 7_575
C17 C16 1.13(7) .
C16 C15 1.69(7) .
C15 C19 0.99(7) .
C15 C14 1.41(5) .
C15 C14 1.41(5) 7_575
C19 C18 1.67(6) .
C7 C9 1.54(3) .
C7 C8 1.56(3) .
C13 C14 1.41(5) .
Cl1 C20 1.7606 .
Cl2 C20 1.7602 .

loop_
_twin_individual_id
_twin_individual_mass_fraction_refined
_oxdiff_twin_reflns_isolated
_oxdiff_twin_reflns_overlapped
_twin_individual_twin_lattice_type
_twin_individual_twin_matrix_11
_twin_individual_twin_matrix_12
_twin_individual_twin_matrix_13
_twin_individual_twin_matrix_21
_twin_individual_twin_matrix_22
_twin_individual_twin_matrix_23
_twin_individual_twin_matrix_31
_twin_individual_twin_matrix_32
_twin_individual_twin_matrix_33
1 0.8286 11612 474 ref 1.0000 0.0000 0.0000 0.0000 1.0000 0.0000 0.0000 0.0000 1.0000
2 0.1714 11011 474 nmt 0.9984 -0.3336 -0.0864 -0.0832 -0.9881 0.0058 -0.0267 0.0021 -1.0272
